data_4069635
loop_
_publ_author_name
'Metz, Stefan'
'N\"atscher, Jennifer B.'
'Burschka, Christian'
'G\"otz, Kathrin'
'Kaupp, Martin'
'Kraft, Philip'
'Tacke, Reinhold'

_publ_section_title
;
 Disila-Phantolide and Derivatives: Synthesis and Olfactory
 Characterization of Silicon-Containing Derivatives of the Musk Odorant
 Phantolide&#x00A7;
;
_journal_issue 16
_journal_name_full Organometallics
_journal_page_first 4700
_journal_paper_doi 10.1021/om9003219
_journal_volume 28
_journal_year 2009
_chemical_formula_moiety 'C14 H20 O Si2'
_chemical_formula_sum 'C14 H20 O Si2'
_chemical_formula_weight 260.48
_chemical_name_systematic
; 
 ? 
;
_space_group_IT_number 2
_symmetry_cell_setting triclinic
_symmetry_space_group_name_Hall '-P 1'
_symmetry_space_group_name_H-M 'P -1'
_atom_sites_solution_hydrogens geom
_atom_sites_solution_primary direct
_atom_sites_solution_secondary difmap
_audit_creation_method SHELXL-97
_cell_angle_alpha 72.813(2)
_cell_angle_beta 82.680(2)
_cell_angle_gamma 89.953(2)
_cell_formula_units_Z 4
_cell_length_a 8.4020(3)
_cell_length_b 12.1888(5)
_cell_length_c 15.7181(7)
_cell_measurement_reflns_used 7864
_cell_measurement_temperature 100(2)
_cell_measurement_theta_max 33.08
_cell_measurement_theta_min 2.73
_cell_volume 1524.13(11)
_computing_cell_refinement Bruker-SAINT
_computing_data_collection Bruker-SAINT
_computing_data_reduction Bruker-SAINT
_computing_molecular_graphics Ortep/Povray
_computing_publication_material Bruker-SHELXTL
_computing_structure_refinement 'SHELXL-97 (Sheldrick, 2008)'
_computing_structure_solution 'SHELXS-97 (Sheldrick, 2008)'
_diffrn_ambient_temperature 100(2)
_diffrn_measured_fraction_theta_full 0.997
_diffrn_measured_fraction_theta_max 0.997
_diffrn_measurement_device_type Bruker-Nonius-Kappa_Apex2_CCD
_diffrn_measurement_method omega_and_phi_scans
_diffrn_radiation_monochromator MONTEL_multi-layer-optics'
_diffrn_radiation_source rotating_anode
_diffrn_radiation_type MoK\a
_diffrn_radiation_wavelength 0.71073
_diffrn_reflns_av_R_equivalents 0.0457
_diffrn_reflns_av_sigmaI/netI 0.0285
_diffrn_reflns_limit_h_max 12
_diffrn_reflns_limit_h_min -12
_diffrn_reflns_limit_k_max 18
_diffrn_reflns_limit_k_min -18
_diffrn_reflns_limit_l_max 24
_diffrn_reflns_limit_l_min -24
_diffrn_reflns_number 62199
_diffrn_reflns_theta_full 33.13
_diffrn_reflns_theta_max 33.13
_diffrn_reflns_theta_min 1.37
_exptl_absorpt_coefficient_mu 0.217
_exptl_absorpt_correction_T_max .7465
_exptl_absorpt_correction_T_min .6441
_exptl_absorpt_correction_type multi-scan
_exptl_absorpt_process_details Bruker-SADABS
_exptl_crystal_colour colorless
_exptl_crystal_density_diffrn 1.135
_exptl_crystal_density_method 'not measured'
_exptl_crystal_description flat_prism
_exptl_crystal_F_000 560
_exptl_crystal_size_max .19
_exptl_crystal_size_mid .16
_exptl_crystal_size_min .05
_refine_diff_density_max 0.534
_refine_diff_density_min -0.231
_refine_diff_density_rms 0.056
_refine_ls_extinction_method none
_refine_ls_goodness_of_fit_ref 1.044
_refine_ls_hydrogen_treatment constr
_refine_ls_matrix_type full
_refine_ls_number_parameters 317
_refine_ls_number_reflns 11555
_refine_ls_number_restraints 0
_refine_ls_restrained_S_all 1.044
_refine_ls_R_factor_all 0.0381
_refine_ls_R_factor_gt 0.0321
_refine_ls_shift/su_max 0.001
_refine_ls_shift/su_mean 0.000
_refine_ls_structure_factor_coef Fsqd
_refine_ls_weighting_details 'calc w=1/[\s^2^(Fo^2^)+(0.0483P)^2^+0.3811P] where P=(Fo^2^+2Fc^2^)/3'
_refine_ls_weighting_scheme calc
_refine_ls_wR_factor_gt 0.0910
_refine_ls_wR_factor_ref 0.0958
_reflns_number_gt 10135
_reflns_number_total 11555
_reflns_threshold_expression >2sigma(I)
_cod_data_source_file om9003219_si_002.cif
_cod_data_source_block Compound7
_cod_depositor_comments
;
The following automatic conversions were performed:

'_refine_ls_hydrogen_treatment' value 'constrained' was replaced with
the value 'constr' as specified in the replacement file
'src/cod-tools/trunk/data/replacement-values/replacement_values.lst'.

Automatic conversion script
Id: cif_fix_values 5376 2017-05-30 11:51:03Z andrius 
;
_cod_original_sg_symbol_H-M P-1
_cod_database_code 4069635

loop_
_symmetry_equiv_pos_as_xyz
'x, y, z'
'-x, -y, -z'

loop_
_atom_site_label
_atom_site_type_symbol
_atom_site_fract_x
_atom_site_fract_y
_atom_site_fract_z
_atom_site_U_iso_or_equiv
_atom_site_adp_type
_atom_site_occupancy
_atom_site_symmetry_multiplicity
_atom_site_calc_flag
_atom_site_refinement_flags
Si1 Si 0.31424(3) 0.315630(18) 0.279786(15) 0.01348(5) Uani 1 1 d .
Si2 Si 0.55900(3) 0.457684(19) 0.336347(16) 0.01560(5) Uani 1 1 d .
O1 O 0.85194(9) 0.37973(7) -0.06981(5) 0.02965(16) Uani 1 1 d .
C1 C 0.12670(10) 0.36703(8) 0.23195(6) 0.02114(16) Uani 1 1 d .
H1A H 0.1165 0.3373 0.1813 0.032 Uiso 1 1 calc R
H1B H 0.1308 0.4512 0.2111 0.032 Uiso 1 1 calc R
H1C H 0.0340 0.3396 0.2783 0.032 Uiso 1 1 calc R
C2 C 0.30768(12) 0.15503(7) 0.31935(7) 0.02283(17) Uani 1 1 d .
H2A H 0.2107 0.1271 0.3623 0.034 Uiso 1 1 calc R
H2B H 0.4028 0.1284 0.3486 0.034 Uiso 1 1 calc R
H2C H 0.3061 0.1254 0.2679 0.034 Uiso 1 1 calc R
C3 C 0.35520(10) 0.38446(7) 0.36717(5) 0.01599(14) Uani 1 1 d .
C4 C 0.24853(12) 0.38808(8) 0.43746(6) 0.02412(17) Uani 1 1 d .
H4A H 0.2743 0.4304 0.4762 0.029 Uiso 1 1 calc R
H4B H 0.1472 0.3483 0.4485 0.029 Uiso 1 1 calc R
C5 C 0.55363(12) 0.61372(8) 0.32832(7) 0.02450(18) Uani 1 1 d .
H5A H 0.4703 0.6496 0.2920 0.037 Uiso 1 1 calc R
H5B H 0.6582 0.6513 0.3000 0.037 Uiso 1 1 calc R
H5C H 0.5295 0.6221 0.3887 0.037 Uiso 1 1 calc R
C6 C 0.70352(12) 0.38406(8) 0.41405(7) 0.02346(17) Uani 1 1 d .
H6A H 0.6702 0.3919 0.4740 0.035 Uiso 1 1 calc R
H6B H 0.8113 0.4193 0.3912 0.035 Uiso 1 1 calc R
H6C H 0.7048 0.3024 0.4177 0.035 Uiso 1 1 calc R
C7 C 0.61218(9) 0.43651(7) 0.22251(6) 0.01568(14) Uani 1 1 d .
C8 C 0.49969(9) 0.37009(7) 0.19665(5) 0.01431(13) Uani 1 1 d .
C9 C 0.53186(10) 0.34892(7) 0.11334(5) 0.01631(14) Uani 1 1 d .
H9 H 0.4560 0.3052 0.0955 0.020 Uiso 1 1 calc R
C10 C 0.67422(10) 0.39124(7) 0.05608(6) 0.01792(15) Uani 1 1 d .
C11 C 0.78399(10) 0.45756(8) 0.08200(6) 0.02188(16) Uani 1 1 d .
H11 H 0.8804 0.4871 0.0432 0.026 Uiso 1 1 calc R
C12 C 0.75318(10) 0.48041(8) 0.16370(6) 0.02058(16) Uani 1 1 d .
H12 H 0.8282 0.5262 0.1801 0.025 Uiso 1 1 calc R
C13 C 0.71385(12) 0.36609(8) -0.03163(6) 0.02145(16) Uani 1 1 d .
C14 C 0.58196(13) 0.32346(9) -0.07102(6) 0.02717(19) Uani 1 1 d .
H14A H 0.6208 0.3247 -0.1328 0.041 Uiso 1 1 calc R
H14B H 0.4902 0.3732 -0.0711 0.041 Uiso 1 1 calc R
H14C H 0.5486 0.2447 -0.0349 0.041 Uiso 1 1 calc R
Si3 Si 1.04655(3) -0.187833(19) 0.284636(15) 0.01408(5) Uani 1 1 d .
Si4 Si 0.77419(3) -0.045579(19) 0.341376(15) 0.01471(5) Uani 1 1 d .
O21 O 0.68149(9) -0.11714(7) -0.06826(5) 0.02836(15) Uani 1 1 d .
C21 C 1.04148(13) -0.34812(8) 0.32472(7) 0.02581(18) Uani 1 1 d .
H21A H 1.0727 -0.3777 0.2737 0.039 Uiso 1 1 calc R
H21B H 0.9326 -0.3770 0.3526 0.039 Uiso 1 1 calc R
H21C H 1.1165 -0.3738 0.3689 0.039 Uiso 1 1 calc R
C22 C 1.25541(10) -0.13176(8) 0.23728(7) 0.02179(16) Uani 1 1 d .
H22A H 1.3260 -0.1569 0.2839 0.033 Uiso 1 1 calc R
H22B H 1.2572 -0.0476 0.2161 0.033 Uiso 1 1 calc R
H22C H 1.2929 -0.1613 0.1869 0.033 Uiso 1 1 calc R
C23 C 0.95903(10) -0.12394(7) 0.37423(5) 0.01635(14) Uani 1 1 d .
C24 C 1.02377(13) -0.13211(9) 0.44937(6) 0.02657(19) Uani 1 1 d .
H24A H 0.9752 -0.0961 0.4916 0.032 Uiso 1 1 calc R
H24B H 1.1183 -0.1739 0.4604 0.032 Uiso 1 1 calc R
C25 C 0.58763(11) -0.11010(8) 0.41834(6) 0.02192(16) Uani 1 1 d .
H25A H 0.5915 -0.0983 0.4771 0.033 Uiso 1 1 calc R
H25B H 0.5800 -0.1926 0.4254 0.033 Uiso 1 1 calc R
H25C H 0.4937 -0.0732 0.3928 0.033 Uiso 1 1 calc R
C26 C 0.79439(12) 0.11048(8) 0.33147(7) 0.02509(18) Uani 1 1 d .
H26A H 0.7899 0.1198 0.3915 0.038 Uiso 1 1 calc R
H26B H 0.7065 0.1512 0.3018 0.038 Uiso 1 1 calc R
H26C H 0.8974 0.1422 0.2959 0.038 Uiso 1 1 calc R
C27 C 0.77545(9) -0.06736(7) 0.22774(5) 0.01466(13) Uani 1 1 d .
C28 C 0.90076(9) -0.13340(7) 0.20144(5) 0.01424(13) Uani 1 1 d .
C29 C 0.90980(10) -0.15282(7) 0.11734(5) 0.01637(14) Uani 1 1 d .
H29 H 0.9944 -0.1962 0.0993 0.020 Uiso 1 1 calc R
C30 C 0.79578(10) -0.10906(7) 0.05979(5) 0.01728(14) Uani 1 1 d .
C31 C 0.67268(10) -0.04380(8) 0.08607(6) 0.01991(15) Uani 1 1 d .
H31 H 0.5950 -0.0138 0.0472 0.024 Uiso 1 1 calc R
C32 C 0.66328(10) -0.02257(8) 0.16858(6) 0.01852(15) Uani 1 1 d .
H32 H 0.5800 0.0228 0.1852 0.022 Uiso 1 1 calc R
C33 C 0.80046(12) -0.13125(8) -0.02929(6) 0.02049(16) Uani 1 1 d .
C34 C 0.95332(13) -0.17118(9) -0.06940(6) 0.02581(18) Uani 1 1 d .
H34A H 0.9716 -0.2500 -0.0341 0.039 Uiso 1 1 calc R
H34B H 1.0434 -0.1205 -0.0689 0.039 Uiso 1 1 calc R
H34C H 0.9446 -0.1691 -0.1314 0.039 Uiso 1 1 calc R

loop_
_atom_site_aniso_label
_atom_site_aniso_U_11
_atom_site_aniso_U_22
_atom_site_aniso_U_33
_atom_site_aniso_U_23
_atom_site_aniso_U_13
_atom_site_aniso_U_12
Si1 0.01361(10) 0.01285(9) 0.01421(10) -0.00527(7) 0.00033(7) -0.00112(7)
Si2 0.01684(10) 0.01419(10) 0.01822(10) -0.00734(8) -0.00529(8) 0.00162(8)
O1 0.0278(4) 0.0326(4) 0.0233(3) -0.0056(3) 0.0091(3) 0.0057(3)
C1 0.0163(4) 0.0226(4) 0.0260(4) -0.0089(3) -0.0043(3) 0.0008(3)
C2 0.0268(4) 0.0146(3) 0.0262(4) -0.0068(3) 0.0013(3) -0.0007(3)
C3 0.0190(3) 0.0144(3) 0.0151(3) -0.0054(3) -0.0018(3) 0.0012(3)
C4 0.0290(4) 0.0253(4) 0.0191(4) -0.0107(3) 0.0030(3) -0.0014(3)
C5 0.0274(4) 0.0166(4) 0.0328(5) -0.0109(3) -0.0075(4) 0.0022(3)
C6 0.0271(4) 0.0223(4) 0.0258(4) -0.0109(3) -0.0124(3) 0.0059(3)
C7 0.0130(3) 0.0160(3) 0.0185(3) -0.0057(3) -0.0026(3) 0.0004(2)
C8 0.0136(3) 0.0147(3) 0.0148(3) -0.0051(2) -0.0010(2) -0.0001(2)
C9 0.0157(3) 0.0181(3) 0.0153(3) -0.0059(3) -0.0002(3) 0.0003(3)
C10 0.0164(3) 0.0189(3) 0.0166(3) -0.0042(3) 0.0022(3) 0.0028(3)
C11 0.0139(3) 0.0247(4) 0.0247(4) -0.0064(3) 0.0040(3) -0.0008(3)
C12 0.0123(3) 0.0232(4) 0.0264(4) -0.0082(3) -0.0011(3) -0.0019(3)
C13 0.0257(4) 0.0190(4) 0.0161(3) -0.0024(3) 0.0033(3) 0.0062(3)
C14 0.0340(5) 0.0313(5) 0.0177(4) -0.0109(3) -0.0003(3) 0.0056(4)
Si3 0.01422(10) 0.01341(9) 0.01603(10) -0.00543(7) -0.00478(7) 0.00259(7)
Si4 0.01529(10) 0.01412(10) 0.01603(10) -0.00646(8) -0.00216(7) 0.00150(7)
O21 0.0319(4) 0.0341(4) 0.0212(3) -0.0078(3) -0.0123(3) -0.0034(3)
C21 0.0289(5) 0.0156(4) 0.0334(5) -0.0060(3) -0.0089(4) 0.0035(3)
C22 0.0158(4) 0.0231(4) 0.0277(4) -0.0093(3) -0.0029(3) 0.0012(3)
C23 0.0181(3) 0.0162(3) 0.0158(3) -0.0057(3) -0.0038(3) 0.0011(3)
C24 0.0294(5) 0.0347(5) 0.0204(4) -0.0127(4) -0.0097(3) 0.0075(4)
C25 0.0210(4) 0.0230(4) 0.0205(4) -0.0065(3) 0.0015(3) 0.0015(3)
C26 0.0281(4) 0.0173(4) 0.0334(5) -0.0115(3) -0.0077(4) 0.0018(3)
C27 0.0129(3) 0.0152(3) 0.0164(3) -0.0051(3) -0.0026(2) 0.0005(2)
C28 0.0140(3) 0.0147(3) 0.0151(3) -0.0053(2) -0.0034(2) 0.0012(2)
C29 0.0166(3) 0.0179(3) 0.0161(3) -0.0069(3) -0.0034(3) 0.0006(3)
C30 0.0180(3) 0.0189(3) 0.0158(3) -0.0052(3) -0.0052(3) -0.0020(3)
C31 0.0167(3) 0.0238(4) 0.0204(4) -0.0059(3) -0.0082(3) 0.0014(3)
C32 0.0134(3) 0.0221(4) 0.0214(4) -0.0073(3) -0.0050(3) 0.0034(3)
C33 0.0267(4) 0.0193(4) 0.0154(3) -0.0040(3) -0.0052(3) -0.0056(3)
C34 0.0320(5) 0.0298(4) 0.0183(4) -0.0117(3) -0.0020(3) -0.0023(4)

loop_
_atom_type_symbol
_atom_type_description
_atom_type_scat_dispersion_real
_atom_type_scat_dispersion_imag
_atom_type_scat_source
C C 0.0033 0.0016 'International Tables Vol C Tables 4.2.6.8 and 6.1.1.4'
H H 0.0000 0.0000 'International Tables Vol C Tables 4.2.6.8 and 6.1.1.4'
O O 0.0106 0.0060 'International Tables Vol C Tables 4.2.6.8 and 6.1.1.4'
Si Si 0.0817 0.0704 'International Tables Vol C Tables 4.2.6.8 and 6.1.1.4'

loop_
_geom_angle_atom_site_label_1
_geom_angle_atom_site_label_2
_geom_angle_atom_site_label_3
_geom_angle
C1 Si1 C2 109.73(4)
C1 Si1 C3 111.74(4)
C2 Si1 C3 114.11(4)
C1 Si1 C8 112.36(4)
C2 Si1 C8 109.76(4)
C3 Si1 C8 98.80(4)
C5 Si2 C3 112.78(4)
C5 Si2 C6 110.42(4)
C3 Si2 C6 112.31(4)
C5 Si2 C7 111.31(4)
C3 Si2 C7 98.97(4)
C6 Si2 C7 110.60(4)
C4 C3 Si2 125.26(7)
C4 C3 Si1 124.61(7)
Si2 C3 Si1 109.93(4)
C12 C7 C8 119.21(8)
C12 C7 Si2 124.86(6)
C8 C7 Si2 115.93(6)
C9 C8 C7 119.37(7)
C9 C8 Si1 124.60(6)
C7 C8 Si1 116.03(6)
C10 C9 C8 120.89(8)
C9 C10 C11 119.26(8)
C9 C10 C13 121.81(8)
C11 C10 C13 118.92(8)
C12 C11 C10 120.58(8)
C11 C12 C7 120.68(8)
O1 C13 C10 120.16(9)
O1 C13 C14 121.04(9)
C10 C13 C14 118.79(8)
C22 Si3 C21 109.85(4)
C22 Si3 C23 112.00(4)
C21 Si3 C23 112.46(4)
C22 Si3 C28 111.91(4)
C21 Si3 C28 111.35(4)
C23 Si3 C28 98.92(4)
C26 Si4 C25 109.74(5)
C26 Si4 C23 112.13(4)
C25 Si4 C23 113.29(4)
C26 Si4 C27 110.94(4)
C25 Si4 C27 111.52(4)
C23 Si4 C27 98.86(4)
C24 C23 Si4 125.90(7)
C24 C23 Si3 123.98(7)
Si4 C23 Si3 110.10(4)
C32 C27 C28 119.03(7)
C32 C27 Si4 124.71(6)
C28 C27 Si4 116.26(6)
C29 C28 C27 119.46(7)
C29 C28 Si3 124.72(6)
C27 C28 Si3 115.81(6)
C30 C29 C28 120.79(8)
C29 C30 C31 119.44(8)
C29 C30 C33 121.76(8)
C31 C30 C33 118.79(8)
C32 C31 C30 120.45(8)
C31 C32 C27 120.80(8)
O21 C33 C30 120.30(9)
O21 C33 C34 120.91(8)
C30 C33 C34 118.79(8)

loop_
_geom_bond_atom_site_label_1
_geom_bond_atom_site_label_2
_geom_bond_distance
Si1 C1 1.8609(9)
Si1 C2 1.8691(9)
Si1 C3 1.8736(8)
Si1 C8 1.8831(8)
Si2 C5 1.8694(9)
Si2 C3 1.8705(9)
Si2 C6 1.8707(9)
Si2 C7 1.8806(9)
O1 C13 1.2239(11)
C3 C4 1.3424(12)
C7 C12 1.4050(12)
C7 C8 1.4169(11)
C8 C9 1.4014(11)
C9 C10 1.3997(11)
C10 C11 1.4005(13)
C10 C13 1.4960(12)
C11 C12 1.3857(13)
C13 C14 1.4991(15)
Si3 C22 1.8626(9)
Si3 C21 1.8659(9)
Si3 C23 1.8744(9)
Si3 C28 1.8827(8)
Si4 C26 1.8682(9)
Si4 C25 1.8696(9)
Si4 C23 1.8711(8)
Si4 C27 1.8806(8)
O21 C33 1.2237(11)
C23 C24 1.3398(12)
C27 C32 1.4047(11)
C27 C28 1.4183(11)
C28 C29 1.4031(11)
C29 C30 1.3984(11)
C30 C31 1.3989(12)
C30 C33 1.4982(12)
C31 C32 1.3883(12)
C33 C34 1.5027(14)

loop_
_geom_torsion_atom_site_label_1
_geom_torsion_atom_site_label_2
_geom_torsion_atom_site_label_3
_geom_torsion_atom_site_label_4
_geom_torsion
C5 Si2 C3 C4 -51.67(9)
C6 Si2 C3 C4 73.87(9)
C7 Si2 C3 C4 -169.40(8)
C5 Si2 C3 Si1 123.42(5)
C6 Si2 C3 Si1 -111.03(5)
C7 Si2 C3 Si1 5.69(5)
C1 Si1 C3 C4 51.35(9)
C2 Si1 C3 C4 -73.86(9)
C8 Si1 C3 C4 169.78(8)
C1 Si1 C3 Si2 -123.79(4)
C2 Si1 C3 Si2 111.01(5)
C8 Si1 C3 Si2 -5.36(5)
C5 Si2 C7 C12 57.63(8)
C3 Si2 C7 C12 176.46(7)
C6 Si2 C7 C12 -65.51(8)
C5 Si2 C7 C8 -122.95(7)
C3 Si2 C7 C8 -4.12(7)
C6 Si2 C7 C8 113.91(7)
C12 C7 C8 C9 0.44(12)
Si2 C7 C8 C9 -179.01(6)
C12 C7 C8 Si1 -179.76(6)
Si2 C7 C8 Si1 0.79(8)
C1 Si1 C8 C9 -59.32(8)
C2 Si1 C8 C9 63.07(8)
C3 Si1 C8 C9 -177.28(7)
C1 Si1 C8 C7 120.89(6)
C2 Si1 C8 C7 -116.72(7)
C3 Si1 C8 C7 2.93(7)
C7 C8 C9 C10 0.81(12)
Si1 C8 C9 C10 -178.97(6)
C8 C9 C10 C11 -1.31(12)
C8 C9 C10 C13 177.71(8)
C9 C10 C11 C12 0.56(13)
C13 C10 C11 C12 -178.49(8)
C10 C11 C12 C7 0.69(14)
C8 C7 C12 C11 -1.19(13)
Si2 C7 C12 C11 178.21(7)
C9 C10 C13 O1 -162.51(9)
C11 C10 C13 O1 16.52(13)
C9 C10 C13 C14 17.11(12)
C11 C10 C13 C14 -163.86(8)
C26 Si4 C23 C24 59.39(10)
C25 Si4 C23 C24 -65.50(10)
C27 Si4 C23 C24 176.39(9)
C26 Si4 C23 Si3 -119.14(5)
C25 Si4 C23 Si3 115.97(5)
C27 Si4 C23 Si3 -2.15(5)
C22 Si3 C23 C24 -58.48(9)
C21 Si3 C23 C24 65.80(9)
C28 Si3 C23 C24 -176.57(8)
C22 Si3 C23 Si4 120.09(5)
C21 Si3 C23 Si4 -115.62(5)
C28 Si3 C23 Si4 2.00(5)
C26 Si4 C27 C32 -60.02(8)
C25 Si4 C27 C32 62.64(8)
C23 Si4 C27 C32 -177.92(7)
C26 Si4 C27 C28 119.50(7)
C25 Si4 C27 C28 -117.85(6)
C23 Si4 C27 C28 1.60(7)
C32 C27 C28 C29 -0.18(12)
Si4 C27 C28 C29 -179.72(6)
C32 C27 C28 Si3 179.18(6)
Si4 C27 C28 Si3 -0.37(8)
C22 Si3 C28 C29 60.11(8)
C21 Si3 C28 C29 -63.27(8)
C23 Si3 C28 C29 178.27(7)
C22 Si3 C28 C27 -119.21(6)
C21 Si3 C28 C27 117.42(7)
C23 Si3 C28 C27 -1.05(7)
C27 C28 C29 C30 -0.78(12)
Si3 C28 C29 C30 179.93(6)
C28 C29 C30 C31 0.91(12)
C28 C29 C30 C33 -178.38(7)
C29 C30 C31 C32 -0.07(13)
C33 C30 C31 C32 179.24(8)
C30 C31 C32 C27 -0.89(13)
C28 C27 C32 C31 1.01(12)
Si4 C27 C32 C31 -179.49(7)
C29 C30 C33 O21 162.18(9)
C31 C30 C33 O21 -17.12(13)
C29 C30 C33 C34 -17.70(12)
C31 C30 C33 C34 163.01(8)
